data_4064183
loop_
_publ_author_name
'Tan, Runyu'
'Song, Datong'

_publ_section_title
;
 C&#x2212;H and C&#x2212;S Activations of Quinoline-Functionalized
 Thiophenes by Platinum Complexes
;
_journal_issue 6
_journal_name_full Organometallics
_journal_page_first 1637
_journal_paper_doi 10.1021/om101171s
_journal_volume 30
_journal_year 2011
_chemical_formula_sum 'C27.5 H17.5 N2 Pt S2'
_chemical_formula_weight 635.14
_chemical_name_systematic
; 
 ? 
;
_space_group_IT_number 2
_symmetry_cell_setting triclinic
_symmetry_space_group_name_Hall '-P 1'
_symmetry_space_group_name_H-M 'P -1'
_atom_sites_solution_hydrogens geom
_atom_sites_solution_primary direct
_atom_sites_solution_secondary difmap
_audit_creation_method SHELXL-97
_cell_angle_alpha 83.570(3)
_cell_angle_beta 84.892(3)
_cell_angle_gamma 75.328(3)
_cell_formula_units_Z 4
_cell_length_a 8.3870(6)
_cell_length_b 12.8874(10)
_cell_length_c 20.3742(15)
_cell_measurement_reflns_used 6164
_cell_measurement_temperature 150(2)
_cell_measurement_theta_max 27.55
_cell_measurement_theta_min 1.64
_cell_volume 2112.7(3)
_computing_structure_refinement 'SHELXL-97 (Sheldrick, 2008)'
_computing_structure_solution 'SHELXS-97 (Sheldrick, 2008)'
_diffrn_ambient_temperature 150(2)
_diffrn_measured_fraction_theta_full 0.994
_diffrn_measured_fraction_theta_max 0.994
_diffrn_radiation_monochromator graphite
_diffrn_radiation_source 'fine-focus sealed tube'
_diffrn_radiation_type MoK\a
_diffrn_radiation_wavelength 0.71073
_diffrn_reflns_av_R_equivalents 0.0896
_diffrn_reflns_av_sigmaI/netI 0.1133
_diffrn_reflns_limit_h_max 10
_diffrn_reflns_limit_h_min -10
_diffrn_reflns_limit_k_max 16
_diffrn_reflns_limit_k_min -16
_diffrn_reflns_limit_l_max 25
_diffrn_reflns_limit_l_min -26
_diffrn_reflns_number 34827
_diffrn_reflns_theta_full 27.55
_diffrn_reflns_theta_max 27.55
_diffrn_reflns_theta_min 1.64
_exptl_absorpt_coefficient_mu 6.859
_exptl_absorpt_correction_T_max 0.8750
_exptl_absorpt_correction_T_min 0.4932
_exptl_absorpt_correction_type multi-scan
_exptl_absorpt_process_details 'bruker apex 2'
_exptl_crystal_colour yellow
_exptl_crystal_density_diffrn 1.997
_exptl_crystal_density_method 'not measured'
_exptl_crystal_description block
_exptl_crystal_F_000 1226
_exptl_crystal_size_max 0.12
_exptl_crystal_size_mid 0.04
_exptl_crystal_size_min 0.02
_refine_diff_density_max 1.146
_refine_diff_density_min -1.146
_refine_diff_density_rms 0.221
_refine_ls_extinction_method none
_refine_ls_goodness_of_fit_ref 0.960
_refine_ls_hydrogen_treatment constr
_refine_ls_matrix_type full
_refine_ls_number_parameters 586
_refine_ls_number_reflns 9680
_refine_ls_number_restraints 0
_refine_ls_restrained_S_all 0.960
_refine_ls_R_factor_all 0.0985
_refine_ls_R_factor_gt 0.0435
_refine_ls_shift/su_max 0.002
_refine_ls_shift/su_mean 0.000
_refine_ls_structure_factor_coef Fsqd
_refine_ls_weighting_details 'calc w=1/[\s^2^(Fo^2^)+(0.0146P)^2^+0.0000P] where P=(Fo^2^+2Fc^2^)/3'
_refine_ls_weighting_scheme calc
_refine_ls_wR_factor_gt 0.0553
_refine_ls_wR_factor_ref 0.0655
_reflns_number_gt 6164
_reflns_number_total 9680
_reflns_threshold_expression >2sigma(I)
_cod_data_source_file om101171s_si_002.cif
_cod_data_source_block 3a
_cod_original_sg_symbol_H-M P-1
_cod_original_formula_sum 'C27.50 H17.50 N2 Pt S2'
_cod_database_code 4064183

loop_
_symmetry_equiv_pos_as_xyz
'x, y, z'
'-x, -y, -z'

loop_
_atom_site_label
_atom_site_type_symbol
_atom_site_fract_x
_atom_site_fract_y
_atom_site_fract_z
_atom_site_U_iso_or_equiv
_atom_site_adp_type
_atom_site_occupancy
_atom_site_symmetry_multiplicity
_atom_site_calc_flag
_atom_site_refinement_flags
_atom_site_disorder_assembly
_atom_site_disorder_group
S1 S 0.6355(2) 0.31809(15) 0.64491(9) 0.0283(5) Uani 1 1 d . . .
C1 C 0.7008(8) 0.1986(5) 0.6067(3) 0.0185(16) Uani 1 1 d . . .
C2 C 0.6383(8) 0.2059(5) 0.5463(3) 0.0205(17) Uani 1 1 d . . .
C3 C 0.5302(8) 0.3106(5) 0.5317(3) 0.0220(17) Uani 1 1 d . . .
H3A H 0.4730 0.3311 0.4922 0.026 Uiso 1 1 calc R . .
C4 C 0.5184(9) 0.3772(6) 0.5801(4) 0.0304(19) Uani 1 1 d . . .
H4A H 0.4521 0.4491 0.5780 0.037 Uiso 1 1 calc R . .
C5 C 0.6949(8) -0.1159(5) 0.5746(4) 0.0220(18) Uani 1 1 d . . .
H5A H 0.6311 -0.1246 0.5403 0.026 Uiso 1 1 calc R . .
C6 C 0.7498(9) -0.2040(6) 0.6198(4) 0.0276(19) Uani 1 1 d . . .
H6A H 0.7222 -0.2704 0.6169 0.033 Uiso 1 1 calc R . .
C7 C 0.8433(9) -0.1931(6) 0.6680(4) 0.0280(18) Uani 1 1 d . . .
H7A H 0.8915 -0.2542 0.6966 0.034 Uiso 1 1 calc R . .
C8 C 0.8702(8) -0.0920(6) 0.6763(3) 0.0238(17) Uani 1 1 d . . .
C9 C 0.9551(8) -0.0758(6) 0.7294(3) 0.0288(18) Uani 1 1 d . . .
H9A H 1.0061 -0.1355 0.7585 0.035 Uiso 1 1 calc R . .
C10 C 0.9643(9) 0.0246(6) 0.7392(4) 0.0314(19) Uani 1 1 d . . .
H10A H 1.0249 0.0346 0.7743 0.038 Uiso 1 1 calc R . .
C11 C 0.8845(9) 0.1144(6) 0.6980(3) 0.0250(18) Uani 1 1 d . . .
H11A H 0.8887 0.1844 0.7070 0.030 Uiso 1 1 calc R . .
C12 C 0.8003(8) 0.1039(6) 0.6447(3) 0.0207(17) Uani 1 1 d . . .
C13 C 0.8013(8) -0.0039(6) 0.6319(3) 0.0176(16) Uani 1 1 d . . .
C14 C 0.6579(8) 0.1566(5) 0.3469(3) 0.0186(16) Uani 1 1 d . . .
C15 C 0.6998(8) 0.1848(5) 0.4062(3) 0.0168(15) Uani 1 1 d . . .
C16 C 0.7224(9) 0.2919(6) 0.3965(4) 0.0268(19) Uani 1 1 d . . .
H16A H 0.7527 0.3259 0.4308 0.032 Uiso 1 1 calc R . .
C17 C 0.6975(10) 0.3411(6) 0.3350(4) 0.034(2) Uani 1 1 d . . .
H17A H 0.7087 0.4121 0.3216 0.040 Uiso 1 1 calc R . .
C18 C 0.8894(8) -0.1320(5) 0.4522(3) 0.0201(17) Uani 1 1 d . . .
H18A H 0.9519 -0.1276 0.4880 0.024 Uiso 1 1 calc R . .
C19 C 0.9089(9) -0.2330(6) 0.4298(4) 0.029(2) Uani 1 1 d . . .
H19A H 0.9825 -0.2950 0.4495 0.034 Uiso 1 1 calc R . .
C20 C 0.8195(8) -0.2402(6) 0.3790(3) 0.0235(18) Uani 1 1 d . . .
H20A H 0.8210 -0.3087 0.3657 0.028 Uiso 1 1 calc R . .
C21 C 0.7244(9) -0.1460(6) 0.3460(3) 0.0260(18) Uani 1 1 d . . .
C22 C 0.6412(9) -0.1488(6) 0.2897(4) 0.0303(19) Uani 1 1 d . . .
H22A H 0.6414 -0.2164 0.2753 0.036 Uiso 1 1 calc R . .
C23 C 0.5592(9) -0.0556(6) 0.2550(4) 0.0314(19) Uani 1 1 d . . .
H23A H 0.5021 -0.0587 0.2173 0.038 Uiso 1 1 calc R . .
C24 C 0.5613(8) 0.0432(5) 0.2758(3) 0.0233(17) Uani 1 1 d . . .
H24A H 0.5078 0.1072 0.2506 0.028 Uiso 1 1 calc R . .
C25 C 0.6387(8) 0.0524(6) 0.3321(3) 0.0207(17) Uani 1 1 d . . .
C26 C 0.7148(8) -0.0451(5) 0.3702(3) 0.0202(16) Uani 1 1 d . . .
C27 C 0.6062(8) 0.7683(5) -0.0331(3) 0.0170(16) Uani 1 1 d . . .
C28 C 0.7117(8) 0.6936(5) -0.0700(3) 0.0184(16) Uani 1 1 d . . .
C29 C 0.7711(9) 0.7473(6) -0.1291(3) 0.0236(18) Uani 1 1 d . . .
H29A H 0.8482 0.7096 -0.1605 0.028 Uiso 1 1 calc R . .
C30 C 0.7102(9) 0.8546(6) -0.1369(3) 0.0267(18) Uani 1 1 d . . .
H30A H 0.7373 0.8999 -0.1740 0.032 Uiso 1 1 calc R . .
C31 C 0.8131(8) 0.5110(5) 0.1013(3) 0.0168(16) Uani 1 1 d . . .
H31A H 0.9054 0.4579 0.0858 0.020 Uiso 1 1 calc R . .
C32 C 0.7768(9) 0.5102(5) 0.1702(3) 0.0232(17) Uani 1 1 d . . .
H32A H 0.8460 0.4607 0.2000 0.028 Uiso 1 1 calc R . .
C33 C 0.6400(9) 0.5824(5) 0.1929(3) 0.0260(18) Uani 1 1 d . . .
H33A H 0.6047 0.5790 0.2385 0.031 Uiso 1 1 calc R . .
C34 C 0.5516(9) 0.6624(5) 0.1473(3) 0.0207(17) Uani 1 1 d . . .
C35 C 0.4164(9) 0.7464(6) 0.1683(4) 0.0280(19) Uani 1 1 d . . .
H35A H 0.3789 0.7463 0.2137 0.034 Uiso 1 1 calc R . .
C36 C 0.3405(8) 0.8265(5) 0.1239(3) 0.0220(17) Uani 1 1 d . . .
H36A H 0.2466 0.8797 0.1379 0.026 Uiso 1 1 calc R . .
C37 C 0.4006(8) 0.8307(5) 0.0572(3) 0.0225(17) Uani 1 1 d . . .
H37A H 0.3501 0.8898 0.0276 0.027 Uiso 1 1 calc R . .
C38 C 0.5309(8) 0.7518(5) 0.0332(3) 0.0157(15) Uani 1 1 d . . .
C39 C 0.6014(8) 0.6628(5) 0.0790(3) 0.0180(16) Uani 1 1 d . . .
C40 C 0.8778(8) 0.4024(5) -0.1506(3) 0.0190(16) Uani 1 1 d . . .
C41 C 0.7727(8) 0.4975(5) -0.1340(3) 0.0192(16) Uani 1 1 d . . .
C42 C 0.7018(9) 0.5583(6) -0.1916(3) 0.0257(18) Uani 1 1 d . . .
H42A H 0.6259 0.6268 -0.1902 0.031 Uiso 1 1 calc R . .
C43 C 0.7505(10) 0.5114(6) -0.2485(4) 0.037(2) Uani 1 1 d . . .
H43A H 0.7113 0.5417 -0.2905 0.045 Uiso 1 1 calc R . .
C44 C 0.7098(9) 0.3437(6) 0.0470(3) 0.0224(17) Uani 1 1 d . . .
H44A H 0.6168 0.3948 0.0637 0.027 Uiso 1 1 calc R . .
C45 C 0.7591(9) 0.2441(6) 0.0836(4) 0.0271(18) Uani 1 1 d . . .
H45A H 0.7003 0.2272 0.1238 0.032 Uiso 1 1 calc R . .
C46 C 0.8947(9) 0.1716(5) 0.0597(4) 0.0285(18) Uani 1 1 d . . .
H46A H 0.9391 0.1063 0.0856 0.034 Uiso 1 1 calc R . .
C47 C 0.9684(9) 0.1939(5) -0.0032(4) 0.0256(18) Uani 1 1 d . . .
C48 C 1.1004(9) 0.1144(6) -0.0316(4) 0.036(2) Uani 1 1 d . . .
H48A H 1.1458 0.0482 -0.0068 0.043 Uiso 1 1 calc R . .
C49 C 1.1598(9) 0.1355(6) -0.0951(4) 0.034(2) Uani 1 1 d . . .
H49A H 1.2497 0.0843 -0.1138 0.041 Uiso 1 1 calc R . .
C50 C 1.0905(9) 0.2309(5) -0.1328(4) 0.0274(18) Uani 1 1 d . . .
H50A H 1.1307 0.2414 -0.1775 0.033 Uiso 1 1 calc R . .
C51 C 0.9648(8) 0.3110(5) -0.1070(4) 0.0210(17) Uani 1 1 d . . .
C52 C 0.9090(8) 0.2940(5) -0.0388(3) 0.0143(15) Uani 1 1 d . . .
N1 N 0.7259(6) -0.0198(4) 0.5763(3) 0.0181(13) Uani 1 1 d . . .
N2 N 0.7905(7) -0.0420(4) 0.4274(3) 0.0175(14) Uani 1 1 d . . .
N3 N 0.7286(6) 0.5798(4) 0.0570(2) 0.0135(12) Uani 1 1 d . . .
N4 N 0.7861(7) 0.3715(4) -0.0106(3) 0.0195(14) Uani 1 1 d . . .
Pt1 Pt 0.71092(3) 0.08683(2) 0.488417(13) 0.01651(8) Uani 1 1 d . . .
Pt2 Pt 0.74954(3) 0.53793(2) -0.041991(14) 0.01538(8) Uani 1 1 d . . .
S2 S 0.6430(2) 0.26027(15) 0.28377(9) 0.0290(5) Uani 1 1 d . . .
S3 S 0.5771(2) 0.89937(14) -0.07116(9) 0.0253(4) Uani 1 1 d . . .
S4 S 0.8911(2) 0.39072(15) -0.23565(9) 0.0305(5) Uani 1 1 d . . .
C53 C 0.8855(11) -0.4885(6) 0.5534(4) 0.044(2) Uani 1 1 d . . 1
H53A H 0.8059 -0.4799 0.5899 0.053 Uiso 1 1 calc R . 1
C54 C 0.8465(11) -0.5153(6) 0.4947(5) 0.046(2) Uani 1 1 d . A 1
H54A H 0.7401 -0.5268 0.4914 0.055 Uiso 1 1 calc R A 1
C55 C 0.9574(11) -0.5262(6) 0.4407(4) 0.041(2) Uani 1 1 d . . 1
H55A H 0.9277 -0.5433 0.4000 0.049 Uiso 1 1 calc R . 1

loop_
_atom_site_aniso_label
_atom_site_aniso_U_11
_atom_site_aniso_U_22
_atom_site_aniso_U_33
_atom_site_aniso_U_23
_atom_site_aniso_U_13
_atom_site_aniso_U_12
S1 0.0383(12) 0.0250(11) 0.0226(10) -0.0097(8) 0.0046(9) -0.0088(9)
C1 0.021(4) 0.018(4) 0.018(4) -0.007(3) -0.001(3) -0.005(3)
C2 0.021(4) 0.014(4) 0.022(4) -0.002(3) 0.009(3) 0.000(3)
C3 0.020(4) 0.029(4) 0.019(4) -0.006(3) -0.005(3) -0.007(3)
C4 0.032(5) 0.024(4) 0.031(5) -0.003(4) 0.007(4) -0.002(4)
C5 0.014(4) 0.018(4) 0.036(5) -0.009(4) 0.015(4) -0.009(3)
C6 0.025(4) 0.019(4) 0.038(5) -0.003(4) 0.008(4) -0.005(4)
C7 0.028(5) 0.022(4) 0.027(4) 0.007(3) 0.004(4) 0.002(4)
C8 0.017(4) 0.031(4) 0.020(4) -0.005(3) 0.006(3) -0.001(3)
C9 0.020(4) 0.041(5) 0.020(4) 0.004(4) -0.001(3) -0.001(4)
C10 0.019(4) 0.053(6) 0.021(4) -0.009(4) 0.007(4) -0.007(4)
C11 0.030(5) 0.026(4) 0.021(4) -0.007(3) 0.008(4) -0.011(4)
C12 0.017(4) 0.031(4) 0.017(4) -0.007(3) 0.012(3) -0.011(3)
C13 0.010(4) 0.031(4) 0.009(3) 0.006(3) -0.002(3) -0.002(3)
C14 0.013(4) 0.019(4) 0.022(4) -0.007(3) 0.000(3) 0.001(3)
C15 0.011(4) 0.019(4) 0.018(4) -0.004(3) -0.001(3) 0.000(3)
C16 0.034(5) 0.023(5) 0.023(4) -0.004(4) 0.000(4) -0.005(4)
C17 0.050(6) 0.021(4) 0.035(5) -0.011(4) 0.002(4) -0.016(4)
C18 0.016(4) 0.028(4) 0.018(4) -0.006(3) 0.012(3) -0.012(3)
C19 0.027(5) 0.017(4) 0.037(5) -0.002(4) 0.010(4) 0.001(3)
C20 0.027(4) 0.021(4) 0.025(4) -0.009(3) 0.010(4) -0.012(3)
C21 0.029(5) 0.027(4) 0.024(4) -0.012(4) 0.016(4) -0.012(4)
C22 0.028(5) 0.034(5) 0.033(5) -0.017(4) 0.012(4) -0.012(4)
C23 0.029(5) 0.043(5) 0.025(4) -0.005(4) -0.004(4) -0.013(4)
C24 0.019(4) 0.024(4) 0.020(4) -0.003(3) 0.003(3) 0.004(3)
C25 0.013(4) 0.030(4) 0.019(4) -0.016(3) 0.007(3) -0.002(3)
C26 0.016(4) 0.025(4) 0.020(4) -0.007(3) 0.002(3) -0.006(3)
C27 0.017(4) 0.017(4) 0.017(4) -0.001(3) -0.003(3) -0.003(3)
C28 0.013(4) 0.021(4) 0.021(4) -0.010(3) 0.002(3) -0.003(3)
C29 0.025(4) 0.023(4) 0.017(4) 0.000(3) -0.002(4) 0.004(4)
C30 0.030(4) 0.027(4) 0.019(4) 0.008(3) 0.004(4) -0.007(4)
C31 0.016(4) 0.019(4) 0.014(4) -0.005(3) 0.003(3) -0.004(3)
C32 0.025(4) 0.020(4) 0.027(4) -0.003(3) -0.001(4) -0.008(3)
C33 0.035(5) 0.029(4) 0.015(4) 0.001(3) -0.003(4) -0.011(4)
C34 0.027(4) 0.027(4) 0.015(4) -0.007(3) 0.002(3) -0.019(3)
C35 0.034(5) 0.029(5) 0.027(4) -0.016(4) 0.010(4) -0.016(4)
C36 0.014(4) 0.025(4) 0.028(4) -0.011(4) 0.002(3) -0.004(3)
C37 0.024(4) 0.026(4) 0.019(4) 0.001(3) -0.005(3) -0.008(3)
C38 0.019(4) 0.021(4) 0.010(3) -0.007(3) -0.001(3) -0.007(3)
C39 0.018(4) 0.022(4) 0.020(4) -0.007(3) -0.003(3) -0.012(3)
C40 0.021(4) 0.025(4) 0.015(4) -0.007(3) 0.006(3) -0.014(3)
C41 0.018(4) 0.023(4) 0.018(4) -0.003(3) 0.001(3) -0.007(3)
C42 0.025(4) 0.029(5) 0.023(4) -0.004(4) -0.007(3) -0.002(4)
C43 0.063(6) 0.036(5) 0.017(4) -0.004(4) -0.004(4) -0.020(4)
C44 0.026(4) 0.020(4) 0.021(4) 0.000(3) -0.009(4) -0.003(3)
C45 0.033(5) 0.028(5) 0.026(4) 0.004(4) -0.006(4) -0.019(4)
C46 0.036(5) 0.016(4) 0.035(5) 0.006(3) -0.021(4) -0.006(4)
C47 0.032(5) 0.016(4) 0.031(4) -0.008(3) -0.013(4) -0.003(3)
C48 0.026(5) 0.016(4) 0.065(6) -0.015(4) -0.013(4) 0.004(4)
C49 0.027(5) 0.026(5) 0.049(6) -0.013(4) -0.004(4) 0.001(4)
C50 0.029(4) 0.024(4) 0.032(4) -0.014(4) -0.001(4) -0.007(4)
C51 0.019(4) 0.015(4) 0.032(4) -0.010(3) -0.006(3) -0.005(3)
C52 0.015(4) 0.010(4) 0.020(4) -0.009(3) -0.002(3) -0.003(3)
N1 0.015(3) 0.021(3) 0.019(3) -0.003(3) 0.005(3) -0.008(3)
N2 0.021(3) 0.015(3) 0.016(3) -0.002(3) 0.003(3) -0.003(3)
N3 0.018(3) 0.014(3) 0.009(3) 0.000(2) -0.004(2) -0.004(3)
N4 0.019(3) 0.021(3) 0.018(3) -0.004(3) 0.001(3) -0.002(3)
Pt1 0.01645(17) 0.01753(17) 0.01514(16) -0.00400(13) 0.00011(13) -0.00275(14)
Pt2 0.01518(17) 0.01512(17) 0.01511(16) -0.00427(13) -0.00022(13) -0.00141(13)
S2 0.0380(12) 0.0264(11) 0.0193(10) 0.0002(8) -0.0020(9) -0.0028(9)
S3 0.0302(11) 0.0177(10) 0.0264(10) 0.0000(8) -0.0004(9) -0.0041(9)
S4 0.0399(12) 0.0318(11) 0.0218(10) -0.0124(9) 0.0033(9) -0.0100(10)
C53 0.060(7) 0.029(5) 0.042(5) -0.014(4) 0.020(5) -0.013(5)
C54 0.038(5) 0.036(5) 0.062(6) -0.007(5) 0.004(5) -0.009(4)
C55 0.063(6) 0.028(5) 0.037(5) -0.002(4) -0.014(5) -0.016(5)

loop_
_atom_type_symbol
_atom_type_description
_atom_type_scat_dispersion_real
_atom_type_scat_dispersion_imag
_atom_type_scat_source
C C 0.0033 0.0016 'International Tables Vol C Tables 4.2.6.8 and 6.1.1.4'
H H 0.0000 0.0000 'International Tables Vol C Tables 4.2.6.8 and 6.1.1.4'
N N 0.0061 0.0033 'International Tables Vol C Tables 4.2.6.8 and 6.1.1.4'
S S 0.1246 0.1234 'International Tables Vol C Tables 4.2.6.8 and 6.1.1.4'
Pt Pt -1.7033 8.3905 'International Tables Vol C Tables 4.2.6.8 and 6.1.1.4'

loop_
_geom_angle_atom_site_label_1
_geom_angle_atom_site_label_2
_geom_angle_atom_site_label_3
_geom_angle
_geom_angle_site_symmetry_1
_geom_angle_site_symmetry_3
C4 S1 C1 90.6(3) . .
C2 C1 C12 129.3(6) . .
C2 C1 S1 112.8(5) . .
C12 C1 S1 117.7(5) . .
C1 C2 C3 110.6(6) . .
C1 C2 Pt1 121.0(5) . .
C3 C2 Pt1 128.2(5) . .
C4 C3 C2 113.1(7) . .
C3 C4 S1 112.8(6) . .
N1 C5 C6 124.2(7) . .
C7 C6 C5 118.3(7) . .
C6 C7 C8 120.7(7) . .
C13 C8 C9 119.5(7) . .
C13 C8 C7 118.2(7) . .
C9 C8 C7 122.2(7) . .
C10 C9 C8 120.3(7) . .
C9 C10 C11 120.5(7) . .
C12 C11 C10 122.1(7) . .
C11 C12 C13 117.0(7) . .
C11 C12 C1 121.6(6) . .
C13 C12 C1 121.2(6) . .
C8 C13 N1 120.2(6) . .
C8 C13 C12 120.3(7) . .
N1 C13 C12 119.5(6) . .
C15 C14 C25 128.3(7) . .
C15 C14 S2 112.5(5) . .
C25 C14 S2 119.0(5) . .
C14 C15 C16 109.4(6) . .
C14 C15 Pt1 121.7(5) . .
C16 C15 Pt1 128.8(5) . .
C17 C16 C15 115.0(7) . .
C16 C17 S2 112.0(6) . .
N2 C18 C19 124.9(7) . .
C20 C19 C18 117.9(7) . .
C19 C20 C21 120.0(7) . .
C22 C21 C20 122.0(7) . .
C22 C21 C26 119.3(7) . .
C20 C21 C26 118.7(7) . .
C23 C22 C21 121.4(7) . .
C22 C23 C24 119.1(7) . .
C23 C24 C25 122.8(7) . .
C24 C25 C26 117.6(6) . .
C24 C25 C14 120.8(7) . .
C26 C25 C14 121.2(6) . .
N2 C26 C21 119.6(7) . .
N2 C26 C25 120.7(6) . .
C21 C26 C25 119.5(7) . .
C28 C27 C38 128.4(6) . .
C28 C27 S3 112.6(5) . .
C38 C27 S3 118.8(5) . .
C27 C28 C29 109.5(6) . .
C27 C28 Pt2 120.7(5) . .
C29 C28 Pt2 129.7(5) . .
C30 C29 C28 115.5(6) . .
C29 C30 S3 111.3(5) . .
N3 C31 C32 124.6(6) . .
C33 C32 C31 118.3(7) . .
C32 C33 C34 118.7(6) . .
C33 C34 C39 119.7(6) . .
C33 C34 C35 121.8(6) . .
C39 C34 C35 118.4(7) . .
C36 C35 C34 120.6(6) . .
C35 C36 C37 120.2(6) . .
C38 C37 C36 122.4(7) . .
C37 C38 C39 117.2(6) . .
C37 C38 C27 120.2(6) . .
C39 C38 C27 122.0(6) . .
N3 C39 C34 119.5(6) . .
N3 C39 C38 119.5(6) . .
C34 C39 C38 120.7(6) . .
C41 C40 C51 129.0(6) . .
C41 C40 S4 112.1(5) . .
C51 C40 S4 118.7(5) . .
C40 C41 C42 110.1(6) . .
C40 C41 Pt2 120.7(5) . .
C42 C41 Pt2 129.0(5) . .
C43 C42 C41 114.9(7) . .
C42 C43 S4 111.6(6) . .
N4 C44 C45 123.9(7) . .
C46 C45 C44 117.7(7) . .
C45 C46 C47 119.9(7) . .
C52 C47 C46 119.4(6) . .
C52 C47 C48 120.0(7) . .
C46 C47 C48 120.5(7) . .
C49 C48 C47 118.9(7) . .
C48 C49 C50 121.1(7) . .
C51 C50 C49 122.0(7) . .
C50 C51 C52 117.8(7) . .
C50 C51 C40 120.4(6) . .
C52 C51 C40 121.3(6) . .
N4 C52 C47 120.0(6) . .
N4 C52 C51 120.1(6) . .
C47 C52 C51 119.6(6) . .
C5 N1 C13 117.2(6) . .
C5 N1 Pt1 119.1(5) . .
C13 N1 Pt1 122.2(4) . .
C18 N2 C26 117.9(6) . .
C18 N2 Pt1 117.9(5) . .
C26 N2 Pt1 122.4(4) . .
C31 N3 C39 118.3(5) . .
C31 N3 Pt2 118.3(4) . .
C39 N3 Pt2 121.6(4) . .
C44 N4 C52 118.3(6) . .
C44 N4 Pt2 117.9(4) . .
C52 N4 Pt2 122.4(4) . .
C15 Pt1 C2 93.7(3) . .
C15 Pt1 N2 87.0(2) . .
C2 Pt1 N2 179.3(3) . .
C15 Pt1 N1 179.2(2) . .
C2 Pt1 N1 86.9(2) . .
N2 Pt1 N1 92.4(2) . .
C28 Pt2 C41 93.5(3) . .
C28 Pt2 N4 178.9(2) . .
C41 Pt2 N4 87.2(2) . .
C28 Pt2 N3 86.9(2) . .
C41 Pt2 N3 179.1(3) . .
N4 Pt2 N3 92.3(2) . .
C17 S2 C14 91.1(4) . .
C30 S3 C27 91.1(3) . .
C43 S4 C40 91.2(3) . .
C55 C53 C54 119.6(8) 2_746 .
C55 C54 C53 121.6(8) . .
C54 C55 C53 118.7(8) . 2_746

loop_
_geom_bond_atom_site_label_1
_geom_bond_atom_site_label_2
_geom_bond_distance
_geom_bond_site_symmetry_2
S1 C4 1.707(8) .
S1 C1 1.744(6) .
C1 C2 1.366(9) .
C1 C12 1.474(9) .
C2 C3 1.438(9) .
C2 Pt1 1.980(6) .
C3 C4 1.360(9) .
C5 N1 1.332(8) .
C5 C6 1.388(10) .
C6 C7 1.350(10) .
C7 C8 1.408(9) .
C8 C13 1.404(9) .
C8 C9 1.410(10) .
C9 C10 1.353(10) .
C10 C11 1.408(10) .
C11 C12 1.383(10) .
C12 C13 1.439(9) .
C13 N1 1.404(8) .
C14 C15 1.398(9) .
C14 C25 1.459(9) .
C14 S2 1.737(7) .
C15 C16 1.430(9) .
C15 Pt1 1.976(7) .
C16 C17 1.347(10) .
C17 S2 1.719(7) .
C18 N2 1.321(8) .
C18 C19 1.393(9) .
C19 C20 1.355(10) .
C20 C21 1.408(10) .
C21 C22 1.403(10) .
C21 C26 1.423(9) .
C22 C23 1.376(10) .
C23 C24 1.391(9) .
C24 C25 1.399(9) .
C25 C26 1.431(9) .
C26 N2 1.386(8) .
C27 C28 1.374(8) .
C27 C38 1.455(8) .
C27 S3 1.745(7) .
C28 C29 1.434(9) .
C28 Pt2 1.976(7) .
C29 C30 1.343(9) .
C30 S3 1.719(6) .
C31 N3 1.312(8) .
C31 C32 1.409(9) .
C32 C33 1.363(9) .
C33 C34 1.414(9) .
C34 C39 1.417(8) .
C34 C35 1.426(9) .
C35 C36 1.360(10) .
C36 C37 1.406(8) .
C37 C38 1.387(8) .
C38 C39 1.432(9) .
C39 N3 1.388(7) .
C40 C41 1.373(8) .
C40 C51 1.466(10) .
C40 S4 1.748(6) .
C41 C42 1.425(9) .
C41 Pt2 1.982(6) .
C42 C43 1.350(9) .
C43 S4 1.706(8) .
C44 N4 1.342(8) .
C44 C45 1.396(9) .
C45 C46 1.367(9) .
C46 C47 1.405(9) .
C47 C52 1.403(9) .
C47 C48 1.433(9) .
C48 C49 1.367(10) .
C49 C50 1.395(10) .
C50 C51 1.387(8) .
C51 C52 1.438(9) .
C52 N4 1.376(7) .
N1 Pt1 2.124(5) .
N2 Pt1 2.121(5) .
N3 Pt2 2.126(5) .
N4 Pt2 2.121(5) .
C53 C55 1.395(11) 2_746
C53 C54 1.369(11) .
C54 C55 1.372(10) .
C55 C53 1.395(11) 2_746
